data_4117096
loop_
_publ_author_name
'F. Albert Cotton'
'Evgeny V. Dikarev'
'Marina A. Petrukhina'

_publ_section_title
;
 Mixed Chloride Phosphine Complexes of Dirhenium Cores. 1. New Reactions
 and Unprecedented Structures Involving Trimethylphosphine
;
_journal_name_full 'Journal of the American Chemical Society'
_journal_page_first 12541
_journal_page_last 12549
_journal_paper_doi 10.1021/ja9733245
_journal_volume 119
_journal_year 1997
_chemical_compound_source
;
 Compound was prepared by stirring a suspension of [Bu4N]2[Re2Cl8]
 in benzene with an excess of PMe3 for 6 hours at room temperature.
 Single crystals were obtained by slow diffusion of isomeric
 hexanes into dichloromethane solution.
;
_chemical_formula_moiety 'Re2 Cl6 (P (C H3)3)4'
_chemical_formula_structural 1,3,5,7-Re2(\m-Cl)2Cl4(PMe3)4
_chemical_formula_sum 'C12 H36 Cl6 P4 Re2'
_chemical_formula_weight 889.39
_chemical_name_common
;
 Bis(\m2-chloro)-tetrachloro-tetrakis(trimethylphosphine)-
 -di-rhenium (III)
;
_chemical_name_systematic
; 
 Bis((\m2-chloro)-bis(dichloro-bis(trimethylphosphine))-di-
 rhenium (III)
;
_space_group_IT_number 61
_symmetry_cell_setting orthorhombic
_symmetry_space_group_name_Hall '-P 2ac 2ab'
_symmetry_space_group_name_H-M 'P b c a'
_atom_sites_solution_hydrogens difmap
_atom_sites_solution_primary direct
_atom_sites_solution_secondary difmap
_audit_creation_method SHELXL
_cell_angle_alpha 90.00
_cell_angle_beta 90.00
_cell_angle_gamma 90.00
_cell_formula_units_Z 4
_cell_length_a 15.627(2)
_cell_length_b 10.872(1)
_cell_length_c 16.462(2)
_cell_measurement_reflns_used 249
_cell_measurement_temperature 213(2)
_cell_measurement_theta_max 20.80
_cell_measurement_theta_min 9.05
_cell_volume 2796.8(6)
_computing_cell_refinement 'MADNES (Enraf-Nonius, 1989)'
_computing_data_collection 'MADNES (Enraf-Nonius, 1989)'
_computing_data_reduction 'PROCOR (Kabsch, 1988)'
_computing_molecular_graphics 'SHELXTL V.5 (Siemens, 1994)'
_computing_publication_material 'SHELXL-93 (Sheldrick, 1993)'
_computing_structure_refinement 'SHELXL-93 (Sheldrick, 1993)'
_computing_structure_solution 'SHELXTL V.5 (Siemens, 1994)'
_diffrn_ambient_temperature 213(2)
_diffrn_measurement_device 'Nonius FAST area detector'
_diffrn_measurement_method 'Ellipsoid-mask fitting'
_diffrn_radiation_monochromator graphite
_diffrn_radiation_source 'fine-focus sealed tube'
_diffrn_radiation_type MoK\a
_diffrn_radiation_wavelength 0.71073
_diffrn_reflns_av_R_equivalents 0.0675
_diffrn_reflns_av_sigmaI/netI 0.0297
_diffrn_reflns_limit_h_max 18
_diffrn_reflns_limit_h_min -18
_diffrn_reflns_limit_k_max 12
_diffrn_reflns_limit_k_min -11
_diffrn_reflns_limit_l_max 19
_diffrn_reflns_limit_l_min -19
_diffrn_reflns_number 15635
_diffrn_reflns_theta_max 25.15
_diffrn_reflns_theta_min 2.47
_diffrn_standards_number 'none (area detector data)'
_exptl_absorpt_coefficient_mu 9.449
_exptl_absorpt_correction_type none
_exptl_crystal_colour red-brown
_exptl_crystal_density_diffrn 2.112
_exptl_crystal_density_method none
_exptl_crystal_description block-shaped
_exptl_crystal_F_000 1680
_exptl_crystal_size_max 0.18
_exptl_crystal_size_mid 0.08
_exptl_crystal_size_min 0.08
_refine_diff_density_max 1.085
_refine_diff_density_min -0.928
_refine_diff_density_rms 0.162
_refine_ls_extinction_coef noref
_refine_ls_extinction_method none
_refine_ls_goodness_of_fit_all 1.160
_refine_ls_goodness_of_fit_obs 1.159
_refine_ls_hydrogen_treatment refall
_refine_ls_matrix_type full
_refine_ls_number_parameters 181
_refine_ls_number_reflns 2489
_refine_ls_number_restraints 0
_refine_ls_restrained_S_all 1.363
_refine_ls_restrained_S_obs 1.159
_refine_ls_R_factor_all 0.0311
_refine_ls_R_factor_obs 0.0256
_refine_ls_shift/esd_max 0.001
_refine_ls_shift/esd_mean 0.000
_refine_ls_structure_factor_coef Fsqd
_refine_ls_weighting_details 'w=1/[\s^2^(Fo^2^)+(0.0215P)^2^+12.4181P] where P=(Fo^2^+2Fc^2^)/3'
_refine_ls_weighting_scheme calc
_refine_ls_wR_factor_all 0.0728
_refine_ls_wR_factor_obs 0.0591
_reflns_number_observed 2282
_reflns_number_total 2492
_reflns_observed_criterion >2sigma(I)
_cod_data_source_file ja9733245_1.cif
_cod_data_source_block 1,3,5,7-Re2Cl6(PMe3)4(4)
_cod_depositor_comments
;
The following automatic conversions were performed:

'_refine_ls_weighting_scheme' value 'calc
w=1/[\s^2^(Fo^2^)+(0.0215P)^2^+12.4181P] where P=(Fo^2^+2Fc^2^)/3'
was changed to 'calc'. New tag '_refine_ls_weighting_details' was
created. The value of the new tag was set to
'w=1/[\s^2^(Fo^2^)+(0.0215P)^2^+12.4181P] where P=(Fo^2^+2Fc^2^)/3'.

Automatic conversion script
Id: cif_fix_values 3143 2015-03-26 13:38:13Z robertas 
;
_cod_database_code 4117096

loop_
_symmetry_equiv_pos_as_xyz
'x, y, z'
'-x+1/2, -y, z+1/2'
'-x, y+1/2, -z+1/2'
'x+1/2, -y+1/2, -z'
'-x, -y, -z'
'x-1/2, y, -z-1/2'
'x, -y-1/2, z-1/2'
'-x-1/2, y-1/2, z'

loop_
_atom_site_aniso_label
_atom_site_aniso_U_11
_atom_site_aniso_U_22
_atom_site_aniso_U_33
_atom_site_aniso_U_23
_atom_site_aniso_U_13
_atom_site_aniso_U_12
Re1 0.01117(12) 0.01482(13) 0.01188(12) 0.00121(7) 0.00029(7) 0.00112(7)
Cl1 0.0159(6) 0.0232(6) 0.0195(6) 0.0071(5) 0.0062(4) 0.0052(5)
Cl2 0.0233(6) 0.0267(7) 0.0218(6) -0.0032(5) -0.0076(5) -0.0018(5)
Cl3 0.0271(6) 0.0244(7) 0.0227(6) -0.0053(5) -0.0019(5) -0.0037(5)
P1 0.0205(6) 0.0216(7) 0.0145(6) 0.0045(5) 0.0010(5) -0.0019(5)
P2 0.0147(6) 0.0202(7) 0.0235(6) 0.0000(5) -0.0005(5) 0.0048(5)
C1 0.040(4) 0.040(4) 0.020(3) 0.002(3) 0.015(3) 0.003(3)
C2 0.032(3) 0.034(3) 0.021(3) 0.011(3) -0.003(3) -0.011(3)
C3 0.038(3) 0.036(4) 0.028(3) 0.011(3) -0.012(3) -0.002(3)
C4 0.028(3) 0.023(3) 0.060(4) -0.013(3) -0.010(3) 0.010(3)
C5 0.018(3) 0.037(4) 0.039(4) 0.011(3) -0.005(3) 0.003(3)
C6 0.034(4) 0.065(5) 0.028(3) 0.002(3) 0.019(3) 0.021(4)

loop_
_atom_site_label
_atom_site_type_symbol
_atom_site_fract_x
_atom_site_fract_y
_atom_site_fract_z
_atom_site_U_iso_or_equiv
_atom_site_thermal_displace_type
_atom_site_occupancy
_atom_site_calc_flag
Re1 Re 0.454170(11) 0.14118(2) 0.444586(11) 0.01263(9) Uani 1 d
Cl1 Cl 0.41464(7) -0.00785(11) 0.55505(7) 0.0195(3) Uani 1 d
Cl2 Cl 0.51618(8) 0.27292(12) 0.54019(7) 0.0240(3) Uani 1 d
Cl3 Cl 0.38897(8) 0.01205(12) 0.34879(7) 0.0247(3) Uani 1 d
P1 P 0.50353(8) 0.25970(12) 0.33257(8) 0.0189(3) Uani 1 d
P2 P 0.32743(8) 0.25839(13) 0.46102(8) 0.0195(3) Uani 1 d
C1 C 0.5831(4) 0.1811(6) 0.2716(4) 0.0332(14) Uani 1 d
H1A H 0.5921(36) 0.2254(50) 0.2225(37) 0.021(14) Uiso 1 d
H1B H 0.5586(38) 0.0975(63) 0.2472(39) 0.031(16) Uiso 1 d
H1C H 0.6320(50) 0.1650(69) 0.2998(48) 0.055(23) Uiso 1 d
C2 C 0.5556(4) 0.4037(6) 0.3589(4) 0.0290(13) Uani 1 d
H2A H 0.6010(39) 0.3823(51) 0.3915(37) 0.023(15) Uiso 1 d
H2B H 0.5711(33) 0.4362(49) 0.3107(35) 0.015(13) Uiso 1 d
H2C H 0.5175(46) 0.4485(63) 0.3914(44) 0.043(19) Uiso 1 d
C3 C 0.4267(4) 0.3022(6) 0.2552(4) 0.0340(14) Uani 1 d
H3A H 0.3873(37) 0.3607(50) 0.2765(34) 0.019(14) Uiso 1 d
H3B H 0.4516(52) 0.3484(80) 0.2107(62) 0.073(29) Uiso 1 d
H3C H 0.3982(49) 0.2246(70) 0.2340(45) 0.055(21) Uiso 1 d
C4 C 0.3372(4) 0.4253(6) 0.4594(5) 0.037(2) Uani 1 d
H4A H 0.2857(50) 0.4603(68) 0.4752(43) 0.050(20) Uiso 1 d
H4B H 0.3515(43) 0.4478(61) 0.4013(44) 0.041(19) Uiso 1 d
H4C H 0.3779(40) 0.4466(53) 0.4936(37) 0.027(16) Uiso 1 d
C5 C 0.2418(4) 0.2313(6) 0.3884(4) 0.0313(13) Uani 1 d
H5A H 0.2551(43) 0.2559(61) 0.3451(43) 0.035(19) Uiso 1 d
H5B H 0.2314(42) 0.1401(61) 0.3953(40) 0.037(18) Uiso 1 d
H5C H 0.1958(45) 0.2733(61) 0.4040(39) 0.036(17) Uiso 1 d
C6 C 0.2746(5) 0.2355(8) 0.5574(4) 0.042(2) Uani 1 d
H6A H 0.3107(55) 0.2682(76) 0.6019(52) 0.067(25) Uiso 1 d
H6B H 0.2222(73) 0.2863(105) 0.5622(54) 0.100(36) Uiso 1 d
H6C H 0.2604(82) 0.1448(110) 0.5692(66) 0.117(45) Uiso 1 d

loop_
_atom_type_symbol
_atom_type_description
_atom_type_scat_dispersion_real
_atom_type_scat_dispersion_imag
_atom_type_scat_source
C C 0.0033 0.0016 'International Tables Vol C Tables 4.2.6.8 and 6.1.1.4'
H H 0.0000 0.0000 'International Tables Vol C Tables 4.2.6.8 and 6.1.1.4'
P P 0.1023 0.0942 'International Tables Vol C Tables 4.2.6.8 and 6.1.1.4'
Cl Cl 0.1484 0.1585 'International Tables Vol C Tables 4.2.6.8 and 6.1.1.4'
Re Re -1.0185 7.2310 'International Tables Vol C Tables 4.2.6.8 and 6.1.1.4'

loop_
_geom_angle_atom_site_label_1
_geom_angle_atom_site_label_2
_geom_angle_atom_site_label_3
_geom_angle
_geom_angle_site_symmetry_1
_geom_angle_site_symmetry_3
_geom_angle_publ_flag
Cl2 Re1 Cl3 178.60(5) . . y
Cl2 Re1 P2 86.57(5) . . y
Cl3 Re1 P2 92.04(5) . . y
Cl2 Re1 P1 93.18(5) . . y
Cl3 Re1 P1 86.78(5) . . y
P2 Re1 P1 93.91(5) . . y
Cl2 Re1 Cl1 90.78(4) . 5_656 y
Cl3 Re1 Cl1 90.62(4) . 5_656 y
P2 Re1 Cl1 172.86(4) . 5_656 y
P1 Re1 Cl1 92.85(4) . 5_656 y
Cl2 Re1 Cl1 90.56(4) . . y
Cl3 Re1 Cl1 89.65(4) . . y
P2 Re1 Cl1 93.36(4) . . y
P1 Re1 Cl1 172.01(4) . . y
Cl1 Re1 Cl1 80.02(4) 5_656 . y
Cl2 Re1 Re1 90.87(3) . 5_656 n
Cl3 Re1 Re1 90.17(3) . 5_656 n
P2 Re1 Re1 133.30(3) . 5_656 n
P1 Re1 Re1 132.78(3) . 5_656 n
Cl1 Re1 Re1 40.03(3) 5_656 5_656 n
Cl1 Re1 Re1 39.99(3) . 5_656 n
Re1 Cl1 Re1 99.98(4) 5_656 . y
C3 P1 C1 100.7(3) . . n
C3 P1 C2 104.2(3) . . n
C1 P1 C2 103.4(3) . . n
C3 P1 Re1 118.0(2) . . n
C1 P1 Re1 113.4(2) . . n
C2 P1 Re1 115.3(2) . . n
C6 P2 C5 102.7(4) . . n
C6 P2 C4 100.9(4) . . n
C5 P2 C4 102.3(3) . . n
C6 P2 Re1 114.1(2) . . n
C5 P2 Re1 116.9(2) . . n
C4 P2 Re1 117.6(2) . . n
P1 C1 H1A 109.4(33) . . n
P1 C1 H1B 111.4(32) . . n
H1A C1 H1B 99.6(48) . . n
P1 C1 H1C 112.5(48) . . n
H1A C1 H1C 114.0(59) . . n
H1B C1 H1C 109.2(58) . . n
P1 C2 H2A 105.5(35) . . n
P1 C2 H2B 104.4(34) . . n
H2A C2 H2B 113.8(49) . . n
P1 C2 H2C 107.5(43) . . n
H2A C2 H2C 106.8(56) . . n
H2B C2 H2C 118.0(54) . . n
P1 C3 H3A 109.8(34) . . n
P1 C3 H3B 113.4(50) . . n
H3A C3 H3B 101.1(56) . . n
P1 C3 H3C 108.6(42) . . n
H3A C3 H3C 113.5(53) . . n
H3B C3 H3C 110.3(67) . . n
P2 C4 H4A 109.4(46) . . n
P2 C4 H4B 105.9(38) . . n
H4A C4 H4B 110.9(59) . . n
P2 C4 H4C 108.3(38) . . n
H4A C4 H4C 109.7(57) . . n
H4B C4 H4C 112.5(55) . . n
P2 C5 H5A 110.2(50) . . n
P2 C5 H5B 101.7(38) . . n
H5A C5 H5B 118.4(62) . . n
P2 C5 H5C 108.7(42) . . n
H5A C5 H5C 107.5(63) . . n
H5B C5 H5C 110.0(57) . . n
P2 C6 H6A 109.9(47) . . n
P2 C6 H6B 111.7(55) . . n
H6A C6 H6B 102.3(71) . . n
P2 C6 H6C 113.4(63) . . n
H6A C6 H6C 109.2(79) . . n
H6B C6 H6C 109.9(92) . . n

loop_
_geom_bond_atom_site_label_1
_geom_bond_atom_site_label_2
_geom_bond_distance
_geom_bond_site_symmetry_2
_geom_bond_publ_flag
Re1 Cl2 2.3382(12) . y
Re1 Cl3 2.3442(12) . y
Re1 P2 2.3705(13) . y
Re1 P1 2.3782(12) . y
Re1 Cl1 2.5108(12) 5_656 y
Re1 Cl1 2.5127(11) . y
Re1 Re1 3.8476(4) 5_656 y
Cl1 Re1 2.5108(12) 5_656 n
P1 C3 1.811(6) . n
P1 C1 1.812(6) . n
P1 C2 1.816(6) . n
P2 C6 1.806(6) . n
P2 C5 1.819(6) . n
P2 C4 1.821(6) . n
C1 H1A 0.95(6) . n
C1 H1B 1.06(7) . n
C1 H1C 0.91(8) . n
C2 H2A 0.92(6) . n
C2 H2B 0.90(6) . n
C2 H2C 0.94(7) . n
C3 H3A 0.95(6) . n
C3 H3B 0.97(10) . n
C3 H3C 1.02(8) . n
C4 H4A 0.93(8) . n
C4 H4B 1.01(7) . n
C4 H4C 0.88(6) . n
C5 H5A 0.79(7) . n
C5 H5B 1.01(6) . n
C5 H5C 0.89(7) . n
C6 H6A 0.99(9) . n
C6 H6B 0.99(12) . n
C6 H6C 1.03(12) . n

loop_
_geom_torsion_atom_site_label_1
_geom_torsion_atom_site_label_2
_geom_torsion_atom_site_label_3
_geom_torsion_atom_site_label_4
_geom_torsion
_geom_torsion_site_symmetry_3
_geom_torsion_site_symmetry_4
_geom_torsion_publ_flag
Cl2 Re1 Re1 Cl3 -0.92(4) 5_656 5_656 n
